data_7128649
loop_
_publ_author_name
'Liao, Guanming'
'Zhang, Jia'
'Zheng, Xiaoyan'
'Jia, Xiaodi'
'Xu, Jialiang'
'Zhao, Fenggui'
'Wang, Nan'
'Liu, Kanglei'
'Chen, Pangkuan'
'Yin, Xiaodong'

_publ_section_title
;
 Crystallization-induced emission enhancement of highly electron-deficient
 dicyanomethylene-bridged triarylboranes.
;
_journal_issue 64
_journal_name_full 'Chemical communications (Cambridge, England)'
_journal_page_first 7926
_journal_page_last 7929
_journal_paper_doi 10.1039/d1cc03311e
_journal_volume 57
_journal_year 2021
_chemical_formula_moiety 'C29 H12 B F9 N2'
_chemical_formula_sum 'C29 H12 B F9 N2'
_chemical_formula_weight 570.22
_space_group_crystal_system monoclinic
_space_group_IT_number 15
_space_group_name_Hall '-C 2yc'
_space_group_name_H-M_alt 'C 1 2/c 1'
_atom_sites_solution_hydrogens geom
_atom_sites_solution_primary dual
_audit_creation_date 2020-11-03
_audit_creation_method
;
Olex2 1.2
(compiled 2018.05.29 svn.r3508 for OlexSys, GUI svn.r5506)
;
_audit_update_record
;
2021-05-06 deposited with the CCDC.	2021-07-13 downloaded from the CCDC.
;
_cell_angle_alpha 90
_cell_angle_beta 102.4470(10)
_cell_angle_gamma 90
_cell_formula_units_Z 24
_cell_length_a 34.0175(5)
_cell_length_b 10.25990(10)
_cell_length_c 43.7874(6)
_cell_measurement_reflns_used 16734
_cell_measurement_temperature 170.00(13)
_cell_measurement_theta_max 74.1260
_cell_measurement_theta_min 2.6480
_cell_volume 14923.3(3)
_computing_cell_refinement 'CrysAlisPro 1.171.40.67a (Rigaku OD, 2019)'
_computing_data_collection 'CrysAlisPro 1.171.40.67a (Rigaku OD, 2019)'
_computing_data_reduction 'CrysAlisPro 1.171.40.67a (Rigaku OD, 2019)'
_computing_molecular_graphics 'Olex2 (Dolomanov et al., 2009)'
_computing_publication_material 'Olex2 (Dolomanov et al., 2009)'
_computing_structure_refinement 'ShelXL (Sheldrick, 2015)'
_computing_structure_solution 'ShelXT (Sheldrick, 2015)'
_diffrn_ambient_environment N~2~
_diffrn_ambient_temperature 170.00(13)
_diffrn_detector 'Hybrid Pixel Array Detector'
_diffrn_detector_area_resol_mean 10.0000
_diffrn_detector_type HyPix
_diffrn_measured_fraction_theta_full 0.993
_diffrn_measured_fraction_theta_max 0.950
_diffrn_measurement_details
;
List of Runs (angles in degrees, time in seconds):

  # Type    Start    End  Width  t~exp~   \w     \q     \k     \f   Frames
#--------------------------------------------------------------------------
  1  \w    -22.00   9.00   0.50    1.50    --  -47.20  19.00 -60.00   62
  2  \w    -22.00  27.00   0.50    1.50    --  -47.20  19.00-120.00   98
  3  \w    -54.00 -29.00   0.50    5.00    --  -99.00 135.00 -88.00   50
  4  \w   -111.00 -71.00   0.50    5.00    --  -99.00 125.00-150.00   80
  5  \w   -111.00 -86.00   0.50    5.00    --  -99.00 125.00-180.00   50
  6  \w   -119.00 -59.00   0.50    5.00    --  -99.00 135.00 -88.00  120
  7  \w    -84.00 -59.00   0.50    1.50    --  -47.20 135.00  91.00   50
  8  \w    -68.00 -43.00   0.50    5.00    --  -99.00  61.00 120.00   50
  9  \w   -119.00 -91.00   0.50    5.00    --  -99.00 135.00  91.00   56
 10  \w   -165.00 -89.00   0.50    5.00    --  -99.00 -15.00   0.00  152
 11  \w   -119.00 -74.00   0.50    1.50    --  -47.20-125.00-120.00   90
 12  \w   -118.00 -93.00   0.50    1.50    --  -47.20-135.00-154.00   50
 13  \w     32.00 104.00   0.50    1.50    --   47.20  57.00 120.00  144
 14  \w     97.00 122.00   0.50    5.00    --  103.25 135.00  91.00   50
 15  \w     97.00 122.00   0.50    5.00    --  103.25 135.00 -88.00   50
 16  \w     92.00 169.00   0.50    5.00    --  103.25  30.00-150.00  154
 17  \w     49.00  81.00   0.50    5.00    --  103.25 -77.00   0.00   64
 18  \w     35.00  94.00   0.50    1.50    --   47.20-135.00  25.00  118
 19  \w     36.00  73.00   0.50    5.00    --  103.25 -61.00  60.00   74
 20  \w     38.00  75.00   0.50    5.00    --  103.25 -61.00-120.00   74
 21  \w     32.00  65.00   0.50    5.00    --  103.25 -61.00-150.00   66
 22  \w     32.00 105.00   0.50    5.00    --  103.25 -94.00-150.00  146
 23  \w     39.00  64.00   0.50    1.50    --   47.20-135.00-154.00   50
 24  \w     32.00 104.00   0.50    5.00    --  103.25-135.00-154.00  144
 25  \w   -104.00 -77.00   0.50    1.50    --  -47.20-135.00  25.00   54
 26  \w   -142.00-117.00   0.50    5.00    --  -99.00-135.00  25.00   50
 27  \w   -168.00 -86.00   0.50    5.00    --  -99.00 -45.00 -30.00  164
 28  \w   -165.00-122.00   0.50    5.00    --  -99.00 -30.00 -90.00   86
;
_diffrn_measurement_device 'four-circle diffractometer'
_diffrn_measurement_device_type 'XtaLAB Synergy R, HyPix'
_diffrn_measurement_method '\w scans'
_diffrn_orient_matrix_type 'CrysAlisPro convention (1999,Acta A55,543-557)'
_diffrn_orient_matrix_UB_11 -0.0364684000
_diffrn_orient_matrix_UB_12 -0.0788893000
_diffrn_orient_matrix_UB_13 -0.0175232000
_diffrn_orient_matrix_UB_21 0.0227098000
_diffrn_orient_matrix_UB_22 -0.1277497000
_diffrn_orient_matrix_UB_23 0.0105339000
_diffrn_orient_matrix_UB_31 -0.0174448000
_diffrn_orient_matrix_UB_32 -0.0013136000
_diffrn_orient_matrix_UB_33 0.0296782000
_diffrn_radiation_monochromator mirror
_diffrn_radiation_probe x-ray
_diffrn_radiation_type CuK\a
_diffrn_radiation_wavelength 1.54184
_diffrn_reflns_av_R_equivalents 0.0468
_diffrn_reflns_av_unetI/netI 0.0386
_diffrn_reflns_Laue_measured_fraction_full 0.993
_diffrn_reflns_Laue_measured_fraction_max 0.950
_diffrn_reflns_limit_h_max 40
_diffrn_reflns_limit_h_min -42
_diffrn_reflns_limit_k_max 12
_diffrn_reflns_limit_k_min -12
_diffrn_reflns_limit_l_max 54
_diffrn_reflns_limit_l_min -44
_diffrn_reflns_number 59715
_diffrn_reflns_point_group_measured_fraction_full 0.993
_diffrn_reflns_point_group_measured_fraction_max 0.950
_diffrn_reflns_theta_full 67.684
_diffrn_reflns_theta_max 75.514
_diffrn_reflns_theta_min 2.660
_diffrn_source 'Rotating-anode X-ray tube'
_diffrn_source_type 'PhotonJet R (Cu) X-ray Source'
_exptl_absorpt_coefficient_mu 1.204
_exptl_absorpt_correction_T_max 1.00000
_exptl_absorpt_correction_T_min 0.61146
_exptl_absorpt_correction_type multi-scan
_exptl_absorpt_process_details
;
CrysAlisPro 1.171.40.67a (Rigaku Oxford Diffraction, 2019)
Empirical absorption correction using spherical harmonics,
 implemented in SCALE3 ABSPACK scaling algorithm.
;
_exptl_crystal_colour yellow
_exptl_crystal_colour_primary yellow
_exptl_crystal_density_diffrn 1.523
_exptl_crystal_description prism
_exptl_crystal_F_000 6864
_exptl_crystal_size_max 0.25
_exptl_crystal_size_mid 0.02
_exptl_crystal_size_min 0.02
_refine_diff_density_max 0.693
_refine_diff_density_min -0.565
_refine_diff_density_rms 0.057
_refine_ls_extinction_method none
_refine_ls_goodness_of_fit_ref 1.044
_refine_ls_hydrogen_treatment constr
_refine_ls_matrix_type full
_refine_ls_number_parameters 1136
_refine_ls_number_reflns 14702
_refine_ls_number_restraints 0
_refine_ls_restrained_S_all 1.044
_refine_ls_R_factor_all 0.0901
_refine_ls_R_factor_gt 0.0613
_refine_ls_shift/su_max 0.001
_refine_ls_shift/su_mean 0.000
_refine_ls_structure_factor_coef Fsqd
_refine_ls_weighting_details 'w=1/[\s^2^(Fo^2^)+(0.0887P)^2^+21.3644P] where P=(Fo^2^+2Fc^2^)/3'
_refine_ls_weighting_scheme calc
_refine_ls_wR_factor_gt 0.1611
_refine_ls_wR_factor_ref 0.1808
_reflns_Friedel_coverage 0.000
_reflns_number_gt 10296
_reflns_number_total 14702
_reflns_threshold_expression 'I > 2\s(I)'
_cod_data_source_file d1cc03311e2.cif
_cod_data_source_block tx3761
_cod_depositor_comments 'Adding full bibliography for 7128644--7128650.cif.'
_cod_database_code 7128649
_shelx_shelxl_version_number 2018/3
_chemical_oxdiff_formula CHNB
_shelx_space_group_comment
;
The symmetry employed for this shelxl refinement is uniquely defined
by the following loop, which should always be used as a source of
symmetry information in preference to the above space-group names.
They are only intended as comments.
;
_reflns_odcompleteness_completeness 99.32
_reflns_odcompleteness_iscentric 1
_reflns_odcompleteness_theta 66.97
_olex2_refinement_description
;
1. Fixed Uiso
 At 1.2 times of:
  All C(H) groups
2. Others
 Sof(F8C)=Sof(F9C)=Sof(F7C)=1-FVAR(1)
 Sof(F7B)=Sof(F8B)=Sof(F9B)=FVAR(1)
3.a Aromatic/amide H refined with riding coordinates:
 C2(H2), C3(H3), C4(H4), C5(H5), C9(H9), C11(H11), C12(H12), C13(H13),
 C14(H14), C16(H16), C23(H23), C25(H25), C2A(H2A), C3A(H3A), C4A(H4A), C5A(H5A),
  C9A(H9A), C11A(H11A), C12A(H12A), C13A(H13A), C14A(H14A), C16A(H16A),
 C23A(H23A), C25A(H25A), C2B(H2B), C3B(H3B), C4B(H4B), C5B(H5B), C9B(H9B),
 C11B(H11B), C12B(H12B), C13B(H13B), C14B(H14B), C16B(H16B), C23B(H23B),
 C25B(H25B)
;
_olex2_submission_special_instructions 'No special instructions were received'
_oxdiff_exptl_absorpt_empirical_details
;
Empirical correction (ABSPACK) includes:
- Absorption correction using spherical harmonics
- Frame scaling
;
_oxdiff_exptl_absorpt_empirical_full_max 1.750
_oxdiff_exptl_absorpt_empirical_full_min 0.628

loop_
_space_group_symop_operation_xyz
'x, y, z'
'-x, y, -z+1/2'
'x+1/2, y+1/2, z'
'-x+1/2, y+1/2, -z+1/2'
'-x, -y, -z'
'x, -y, z-1/2'
'-x+1/2, -y+1/2, -z'
'x+1/2, -y+1/2, z-1/2'

loop_
_atom_site_label
_atom_site_type_symbol
_atom_site_fract_x
_atom_site_fract_y
_atom_site_fract_z
_atom_site_U_iso_or_equiv
_atom_site_adp_type
_atom_site_occupancy
_atom_site_site_symmetry_order
_atom_site_calc_flag
_atom_site_refinement_flags_posn
_atom_site_refinement_flags_adp
_atom_site_refinement_flags_occupancy
_atom_site_disorder_assembly
_atom_site_disorder_group
F1 F 0.34890(6) 0.91480(18) 0.25371(6) 0.0719(6) Uani 1 1 d . . . . .
F2 F 0.33768(7) 0.7677(2) 0.28515(4) 0.0732(6) Uani 1 1 d . . . . .
F3 F 0.29152(5) 0.81989(19) 0.24599(5) 0.0630(5) Uani 1 1 d . . . . .
F4 F 0.28102(9) 0.3611(3) 0.21313(6) 0.1049(10) Uani 1 1 d . . . . .
F5 F 0.32453(9) 0.2784(2) 0.19330(8) 0.1112(10) Uani 1 1 d . . . . .
F6 F 0.28505(10) 0.4132(3) 0.16745(6) 0.1253(13) Uani 1 1 d . . . . .
F7 F 0.45781(8) 0.4893(2) 0.21612(9) 0.1144(11) Uani 1 1 d . . . . .
F8 F 0.43741(7) 0.6103(3) 0.17718(5) 0.1045(10) Uani 1 1 d . . . . .
F9 F 0.46297(5) 0.69449(17) 0.22088(4) 0.0546(5) Uani 1 1 d . . . . .
N1 N 0.46022(10) 1.1762(3) 0.35502(7) 0.0616(7) Uani 1 1 d . . . . .
N2 N 0.41677(12) 1.3823(3) 0.27405(7) 0.0746(9) Uani 1 1 d . . . . .
C1 C 0.42071(8) 0.9471(2) 0.22693(6) 0.0365(6) Uani 1 1 d . . . . .
C2 C 0.40816(9) 0.9557(3) 0.19435(7) 0.0423(6) Uani 1 1 d . . . . .
H2 H 0.394311 0.886172 0.183375 0.051 Uiso 1 1 calc R . . . .
C3 C 0.41584(10) 1.0651(3) 0.17808(7) 0.0471(7) Uani 1 1 d . . . . .
H3 H 0.407122 1.068813 0.156457 0.057 Uiso 1 1 calc R . . . .
C4 C 0.43658(9) 1.1691(3) 0.19418(7) 0.0437(7) Uani 1 1 d . . . . .
H4 H 0.442436 1.241904 0.183301 0.052 Uiso 1 1 calc R . . . .
C5 C 0.44859(9) 1.1649(3) 0.22637(7) 0.0396(6) Uani 1 1 d . . . . .
H5 H 0.462277 1.235491 0.237032 0.047 Uiso 1 1 calc R . . . .
C6 C 0.44044(8) 1.0563(2) 0.24309(6) 0.0356(6) Uani 1 1 d . . . . .
C7 C 0.45144(8) 1.0533(2) 0.27772(6) 0.0362(6) Uani 1 1 d . . . . .
C8 C 0.46173(8) 0.9266(2) 0.29350(6) 0.0347(6) Uani 1 1 d . . . . .
C9 C 0.48932(8) 0.9152(3) 0.32119(6) 0.0381(6) Uani 1 1 d . . . . .
H9 H 0.504517 0.987521 0.329297 0.046 Uiso 1 1 calc R . . . .
C10 C 0.49524(8) 0.7961(3) 0.33773(6) 0.0389(6) Uani 1 1 d . . . . .
C11 C 0.52279(10) 0.7838(3) 0.36646(7) 0.0510(7) Uani 1 1 d . . . . .
H11 H 0.539086 0.853955 0.374469 0.061 Uiso 1 1 calc R . . . .
C12 C 0.52581(11) 0.6695(4) 0.38269(8) 0.0607(9) Uani 1 1 d . . . . .
H12 H 0.543746 0.663107 0.401935 0.073 Uiso 1 1 calc R . . . .
C13 C 0.50216(11) 0.5613(4) 0.37072(8) 0.0593(9) Uani 1 1 d . . . . .
H13 H 0.504532 0.483921 0.382020 0.071 Uiso 1 1 calc R . . . .
C14 C 0.47573(10) 0.5697(3) 0.34256(7) 0.0502(7) Uani 1 1 d . . . . .
H14 H 0.460444 0.497285 0.334627 0.060 Uiso 1 1 calc R . . . .
C15 C 0.47133(9) 0.6866(3) 0.32536(6) 0.0397(6) Uani 1 1 d . . . . .
C16 C 0.44439(9) 0.6991(2) 0.29611(6) 0.0380(6) Uani 1 1 d . . . . .
H16 H 0.429264 0.627006 0.287769 0.046 Uiso 1 1 calc R . . . .
C17 C 0.43958(8) 0.8142(2) 0.27940(6) 0.0351(6) Uani 1 1 d . . . . .
C18 C 0.44798(9) 1.1625(3) 0.29478(7) 0.0414(6) Uani 1 1 d . . . . .
C19 C 0.45551(10) 1.1652(3) 0.32834(7) 0.0464(7) Uani 1 1 d . . . . .
C20 C 0.43124(11) 1.2840(3) 0.28171(7) 0.0522(8) Uani 1 1 d . . . . .
C21 C 0.38588(8) 0.7058(2) 0.23118(6) 0.0347(6) Uani 1 1 d . . . . .
C22 C 0.39805(9) 0.6031(2) 0.21438(6) 0.0361(6) Uani 1 1 d . . . . .
C23 C 0.37268(9) 0.5003(2) 0.20269(6) 0.0410(6) Uani 1 1 d . . . . .
H23 H 0.381703 0.433765 0.191510 0.049 Uiso 1 1 calc R . . . .
C24 C 0.33395(9) 0.4973(3) 0.20774(6) 0.0416(6) Uani 1 1 d . . . . .
C25 C 0.32073(9) 0.5966(3) 0.22433(6) 0.0413(6) Uani 1 1 d . . . . .
H25 H 0.294685 0.595158 0.227755 0.050 Uiso 1 1 calc R . . . .
C26 C 0.34648(8) 0.6987(3) 0.23587(6) 0.0383(6) Uani 1 1 d . . . . .
C27 C 0.43913(10) 0.5986(3) 0.20776(7) 0.0475(7) Uani 1 1 d . . . . .
C28 C 0.30600(11) 0.3894(3) 0.19508(8) 0.0542(8) Uani 1 1 d . . . . .
C29 C 0.33114(9) 0.8001(3) 0.25493(7) 0.0476(7) Uani 1 1 d . . . . .
B1 B 0.41479(9) 0.8229(3) 0.24563(7) 0.0355(6) Uani 1 1 d . . . . .
F1A F 0.26834(7) 0.68668(17) 0.32644(4) 0.0687(6) Uani 1 1 d . . . . .
F2A F 0.22805(6) 0.5267(2) 0.31355(5) 0.0685(6) Uani 1 1 d . . . . .
F3A F 0.25912(6) 0.60377(18) 0.28066(4) 0.0565(5) Uani 1 1 d . . . . .
F4A F 0.29663(9) 0.0940(3) 0.29000(9) 0.1279(13) Uani 1 1 d . . . . .
F5A F 0.35981(8) 0.0842(2) 0.30507(6) 0.0951(9) Uani 1 1 d . . . . .
F6A F 0.33315(12) 0.1871(2) 0.26551(6) 0.1202(12) Uani 1 1 d . . . . .
F7A F 0.39020(9) 0.3040(2) 0.40416(5) 0.0946(9) Uani 1 1 d . . . . .
F8A F 0.42109(6) 0.4428(3) 0.38404(5) 0.0955(9) Uani 1 1 d . . . . .
F9A F 0.37789(6) 0.50487(18) 0.40860(4) 0.0633(5) Uani 1 1 d . . . . .
N1A N 0.20348(10) 0.9613(3) 0.41802(9) 0.0783(10) Uani 1 1 d . . . . .
N2A N 0.27946(9) 1.1802(3) 0.37245(8) 0.0620(8) Uani 1 1 d . . . . .
C1A C 0.34363(8) 0.7531(2) 0.37255(6) 0.0347(6) Uani 1 1 d . . . . .
C2A C 0.37843(9) 0.7629(3) 0.36065(7) 0.0442(7) Uani 1 1 d . . . . .
H2A H 0.385457 0.694078 0.349074 0.053 Uiso 1 1 calc R . . . .
C3A C 0.40268(10) 0.8720(3) 0.36562(8) 0.0496(7) Uani 1 1 d . . . . .
H3A H 0.425784 0.875935 0.357530 0.059 Uiso 1 1 calc R . . . .
C4A C 0.39258(9) 0.9752(3) 0.38263(7) 0.0433(6) Uani 1 1 d . . . . .
H4A H 0.409480 1.047283 0.386717 0.052 Uiso 1 1 calc R . . . .
C5A C 0.35745(9) 0.9718(2) 0.39359(6) 0.0389(6) Uani 1 1 d . . . . .
H5A H 0.350332 1.042906 0.404402 0.047 Uiso 1 1 calc R . . . .
C6A C 0.33262(8) 0.8625(2) 0.38856(6) 0.0343(6) Uani 1 1 d . . . . .
C7A C 0.29517(8) 0.8562(2) 0.40065(6) 0.0354(6) Uani 1 1 d . . . . .
C8A C 0.28455(8) 0.7287(2) 0.41256(6) 0.0344(6) Uani 1 1 d . . . . .
C9A C 0.26744(9) 0.7185(3) 0.43812(6) 0.0411(6) Uani 1 1 d . . . . .
H9A H 0.263233 0.793491 0.448906 0.049 Uiso 1 1 calc R . . . .
C10A C 0.25603(9) 0.5958(3) 0.44841(7) 0.0428(6) Uani 1 1 d . . . . .
C11A C 0.23832(11) 0.5838(4) 0.47468(7) 0.0577(8) Uani 1 1 d . . . . .
H11A H 0.234383 0.657492 0.486021 0.069 Uiso 1 1 calc R . . . .
C12A C 0.22699(11) 0.4642(4) 0.48341(8) 0.0633(9) Uani 1 1 d . . . . .
H12A H 0.215842 0.456896 0.500948 0.076 Uiso 1 1 calc R . . . .
C13A C 0.23192(11) 0.3526(4) 0.46635(8) 0.0597(9) Uani 1 1 d . . . . .
H13A H 0.223481 0.272158 0.472308 0.072 Uiso 1 1 calc R . . . .
C14A C 0.24898(10) 0.3611(3) 0.44112(7) 0.0490(7) Uani 1 1 d . . . . .
H14A H 0.252200 0.286165 0.429976 0.059 Uiso 1 1 calc R . . . .
C15A C 0.26194(9) 0.4826(3) 0.43153(6) 0.0406(6) Uani 1 1 d . . . . .
C16A C 0.28043(8) 0.4952(3) 0.40579(6) 0.0380(6) Uani 1 1 d . . . . .
H16A H 0.284492 0.420742 0.394767 0.046 Uiso 1 1 calc R . . . .
C17A C 0.29271(8) 0.6140(2) 0.39633(6) 0.0342(5) Uani 1 1 d . . . . .
C18A C 0.27044(9) 0.9611(3) 0.39919(7) 0.0413(6) Uani 1 1 d . . . . .
C19A C 0.23316(11) 0.9588(3) 0.40980(9) 0.0550(8) Uani 1 1 d . . . . .
C20A C 0.27662(9) 1.0822(3) 0.38437(8) 0.0481(7) Uani 1 1 d . . . . .
C21A C 0.32427(8) 0.5026(2) 0.35055(6) 0.0333(5) Uani 1 1 d . . . . .
C22A C 0.35411(8) 0.4068(2) 0.35926(6) 0.0347(6) Uani 1 1 d . . . . .
C23A C 0.35594(9) 0.2972(3) 0.34094(6) 0.0392(6) Uani 1 1 d . . . . .
H23A H 0.376000 0.235382 0.347444 0.047 Uiso 1 1 calc R . . . .
C24A C 0.32840(9) 0.2794(3) 0.31338(6) 0.0416(6) Uani 1 1 d . . . . .
C25A C 0.29900(9) 0.3727(3) 0.30372(6) 0.0421(6) Uani 1 1 d . . . . .
H25A H 0.280402 0.362068 0.284927 0.051 Uiso 1 1 calc R . . . .
C26A C 0.29719(8) 0.4817(2) 0.32196(6) 0.0360(6) Uani 1 1 d . . . . .
C27A C 0.38515(9) 0.4152(3) 0.38894(6) 0.0406(6) Uani 1 1 d . . . . .
C28A C 0.32906(11) 0.1594(3) 0.29424(8) 0.0540(8) Uani 1 1 d . . . . .
C29A C 0.26342(9) 0.5748(3) 0.31054(6) 0.0408(6) Uani 1 1 d . . . . .
B1A B 0.31921(10) 0.6247(3) 0.37188(7) 0.0357(6) Uani 1 1 d . . . . .
F1B F 0.46949(7) -0.0453(3) 0.55904(7) 0.1087(10) Uani 1 1 d . . . . .
F2B F 0.50616(13) 0.1142(3) 0.57557(6) 0.1421(15) Uani 1 1 d . . . . .
F3B F 0.52210(7) -0.0097(2) 0.54334(6) 0.0860(7) Uani 1 1 d . . . . .
F4B F 0.53295(8) 0.3955(3) 0.48289(7) 0.1068(10) Uani 1 1 d . . . . .
F5B F 0.48006(9) 0.4905(2) 0.45998(6) 0.0941(8) Uani 1 1 d . . . . .
F6B F 0.49624(10) 0.3179(2) 0.44058(6) 0.1088(10) Uani 1 1 d . . . . .
F7B F 0.35259(14) 0.3452(4) 0.4762(2) 0.083(3) Uani 0.570(16) 1 d . . P A 1
F8B F 0.35084(14) 0.1572(8) 0.45762(15) 0.094(4) Uani 0.570(16) 1 d . . P A 1
F9B F 0.34526(13) 0.1870(9) 0.50375(13) 0.090(4) Uani 0.570(16) 1 d . . P A 1
N1B N 0.39051(12) -0.3486(3) 0.63289(7) 0.0700(9) Uani 1 1 d . . . . .
N2B N 0.40510(10) -0.5491(2) 0.55335(6) 0.0587(7) Uani 1 1 d . . . . .
C1B C 0.39258(8) -0.1149(3) 0.50932(6) 0.0371(6) Uani 1 1 d . . . . .
C2B C 0.39813(9) -0.1271(3) 0.47870(6) 0.0418(6) Uani 1 1 d . . . . .
H2B H 0.410238 -0.059180 0.470094 0.050 Uiso 1 1 calc R . . . .
C3B C 0.38621(10) -0.2367(3) 0.46089(7) 0.0467(7) Uani 1 1 d . . . . .
H3B H 0.391311 -0.243634 0.440927 0.056 Uiso 1 1 calc R . . . .
C4B C 0.36667(10) -0.3362(3) 0.47284(6) 0.0462(7) Uani 1 1 d . . . . .
H4B H 0.357132 -0.407886 0.460460 0.055 Uiso 1 1 calc R . . . .
C5B C 0.36128(9) -0.3291(3) 0.50331(6) 0.0410(6) Uani 1 1 d . . . . .
H5B H 0.348084 -0.396212 0.511283 0.049 Uiso 1 1 calc R . . . .
C6B C 0.37542(8) -0.2227(2) 0.52190(6) 0.0357(6) Uani 1 1 d . . . . .
C7B C 0.37436(8) -0.2194(2) 0.55556(6) 0.0359(6) Uani 1 1 d . . . . .
C8B C 0.36751(8) -0.0932(2) 0.56957(6) 0.0357(6) Uani 1 1 d . . . . .
C9B C 0.34640(9) -0.0842(3) 0.59307(6) 0.0387(6) Uani 1 1 d . . . . .
H9B H 0.335408 -0.159107 0.599821 0.046 Uiso 1 1 calc R . . . .
C10B C 0.34121(8) 0.0367(3) 0.60707(6) 0.0388(6) Uani 1 1 d . . . . .
C11B C 0.31901(9) 0.0484(3) 0.63088(6) 0.0446(7) Uani 1 1 d . . . . .
H11B H 0.307548 -0.025104 0.637819 0.053 Uiso 1 1 calc R . . . .
C12B C 0.31442(10) 0.1674(3) 0.64365(7) 0.0510(8) Uani 1 1 d . . . . .
H12B H 0.299483 0.174171 0.659035 0.061 Uiso 1 1 calc R . . . .
C13B C 0.33173(10) 0.2783(3) 0.63400(7) 0.0527(8) Uani 1 1 d . . . . .
H13B H 0.328330 0.358388 0.643046 0.063 Uiso 1 1 calc R . . . .
C14B C 0.35374(10) 0.2711(3) 0.61130(7) 0.0479(7) Uani 1 1 d . . . . .
H14B H 0.365288 0.346135 0.605135 0.058 Uiso 1 1 calc R . . . .
C15B C 0.35901(9) 0.1503(3) 0.59720(6) 0.0405(6) Uani 1 1 d . . . . .
C16B C 0.37992(9) 0.1383(3) 0.57276(7) 0.0410(6) Uani 1 1 d . . . . .
H16B H 0.391458 0.212473 0.566159 0.049 Uiso 1 1 calc R . . . .
C17B C 0.38391(8) 0.0220(2) 0.55838(6) 0.0359(6) Uani 1 1 d . . . . .
C18B C 0.38346(9) -0.3297(3) 0.57320(6) 0.0413(6) Uani 1 1 d . . . . .
C19B C 0.38687(11) -0.3348(3) 0.60654(7) 0.0500(8) Uani 1 1 d . . . . .
C20B C 0.39484(10) -0.4507(3) 0.56119(6) 0.0452(7) Uani 1 1 d . . . . .
C21B C 0.42604(9) 0.1255(3) 0.51612(6) 0.0388(6) Uani 1 1 d . . . . .
C22B C 0.40799(9) 0.2160(3) 0.49296(6) 0.0402(6) Uani 1 1 d . . . . .
C23B C 0.43039(10) 0.2994(3) 0.47836(7) 0.0473(7) Uani 1 1 d . . . . .
H23B H 0.417380 0.357277 0.463162 0.057 Uiso 1 1 calc R . . . .
C24B C 0.47181(10) 0.2964(3) 0.48637(7) 0.0496(7) Uani 1 1 d . . . . .
C25B C 0.49079(10) 0.2161(3) 0.51034(7) 0.0498(7) Uani 1 1 d . . . . .
H25B H 0.518689 0.217680 0.516757 0.060 Uiso 1 1 calc R . . . .
C26B C 0.46824(9) 0.1326(3) 0.52493(7) 0.0420(6) Uani 1 1 d . . . . .
C27B C 0.36329(10) 0.2251(3) 0.48257(7) 0.0467(7) Uani 1 1 d . . . . .
C28B C 0.49583(13) 0.3754(4) 0.46773(9) 0.0647(10) Uani 1 1 d . . . . .
C29B C 0.49104(10) 0.0486(3) 0.55036(7) 0.0473(7) Uani 1 1 d . . . . .
B1B B 0.40171(10) 0.0118(3) 0.52885(7) 0.0374(7) Uani 1 1 d . . . . .
F8C F 0.34835(18) 0.2744(13) 0.45463(19) 0.104(6) Uani 0.430(16) 1 d . . P A 2
F9C F 0.34354(16) 0.1100(6) 0.4812(3) 0.088(5) Uani 0.430(16) 1 d . . P A 2
F7C F 0.3445(2) 0.2941(12) 0.5004(2) 0.105(6) Uani 0.430(16) 1 d . . P A 2

loop_
_atom_site_aniso_label
_atom_site_aniso_U_11
_atom_site_aniso_U_22
_atom_site_aniso_U_33
_atom_site_aniso_U_23
_atom_site_aniso_U_13
_atom_site_aniso_U_12
F1 0.0724(13) 0.0424(10) 0.1140(17) -0.0334(11) 0.0490(12) -0.0125(9)
F2 0.0802(14) 0.0942(15) 0.0486(11) -0.0168(11) 0.0216(10) 0.0168(12)
F3 0.0447(10) 0.0638(12) 0.0814(13) -0.0121(10) 0.0155(9) 0.0089(9)
F4 0.127(2) 0.1040(19) 0.0966(17) -0.0322(15) 0.0527(16) -0.0817(17)
F5 0.107(2) 0.0466(13) 0.175(3) -0.0360(15) 0.0190(19) -0.0282(13)
F6 0.169(3) 0.0992(19) 0.0748(16) 0.0203(14) -0.0468(17) -0.085(2)
F7 0.0763(15) 0.0416(11) 0.247(4) 0.0204(16) 0.083(2) 0.0144(11)
F8 0.0833(16) 0.181(3) 0.0629(13) -0.0405(16) 0.0459(12) -0.0524(18)
F9 0.0480(10) 0.0487(10) 0.0726(12) -0.0205(9) 0.0248(9) -0.0097(8)
N1 0.083(2) 0.0510(16) 0.0545(17) -0.0117(13) 0.0218(15) 0.0045(15)
N2 0.122(3) 0.0321(14) 0.0702(19) -0.0032(13) 0.0213(19) 0.0100(16)
C1 0.0401(14) 0.0279(12) 0.0425(14) -0.0037(11) 0.0114(11) -0.0007(11)
C2 0.0494(16) 0.0328(14) 0.0431(15) -0.0014(11) 0.0063(13) -0.0037(12)
C3 0.0585(19) 0.0417(15) 0.0396(15) 0.0012(12) 0.0074(13) -0.0041(14)
C4 0.0519(17) 0.0315(13) 0.0490(16) 0.0047(12) 0.0137(13) -0.0033(12)
C5 0.0460(16) 0.0280(13) 0.0455(15) -0.0016(11) 0.0115(12) -0.0045(11)
C6 0.0384(14) 0.0253(12) 0.0445(15) -0.0013(11) 0.0117(11) 0.0005(11)
C7 0.0386(14) 0.0281(12) 0.0439(15) -0.0042(11) 0.0130(11) -0.0052(11)
C8 0.0403(14) 0.0277(12) 0.0390(14) -0.0032(10) 0.0150(11) -0.0002(11)
C9 0.0410(15) 0.0351(14) 0.0408(14) -0.0057(11) 0.0145(12) 0.0000(11)
C10 0.0418(15) 0.0397(14) 0.0385(14) -0.0017(11) 0.0159(12) 0.0058(12)
C11 0.0516(18) 0.0539(18) 0.0477(17) 0.0006(14) 0.0110(14) 0.0046(15)
C12 0.065(2) 0.070(2) 0.0458(18) 0.0107(16) 0.0100(16) 0.0124(18)
C13 0.070(2) 0.056(2) 0.0541(19) 0.0172(16) 0.0191(17) 0.0134(18)
C14 0.063(2) 0.0411(16) 0.0497(17) 0.0054(13) 0.0203(15) 0.0051(14)
C15 0.0462(16) 0.0354(14) 0.0419(15) 0.0009(11) 0.0193(12) 0.0057(12)
C16 0.0462(16) 0.0273(12) 0.0436(15) -0.0041(11) 0.0168(12) -0.0003(11)
C17 0.0430(15) 0.0252(12) 0.0404(14) -0.0046(10) 0.0162(12) -0.0007(11)
C18 0.0516(17) 0.0284(13) 0.0457(15) -0.0045(11) 0.0140(13) -0.0029(12)
C19 0.0602(19) 0.0321(14) 0.0506(18) -0.0066(13) 0.0199(15) 0.0004(13)
C20 0.080(2) 0.0286(15) 0.0499(17) -0.0090(13) 0.0178(16) -0.0034(15)
C21 0.0461(15) 0.0254(12) 0.0346(13) 0.0004(10) 0.0132(11) -0.0027(11)
C22 0.0497(16) 0.0263(12) 0.0365(13) 0.0008(10) 0.0185(12) -0.0066(11)
C23 0.0627(19) 0.0258(12) 0.0377(14) -0.0026(11) 0.0179(13) -0.0065(12)
C24 0.0549(17) 0.0339(14) 0.0369(14) -0.0021(11) 0.0118(12) -0.0140(13)
C25 0.0443(16) 0.0396(14) 0.0421(15) -0.0032(12) 0.0139(12) -0.0102(12)
C26 0.0457(16) 0.0331(13) 0.0380(14) -0.0037(11) 0.0132(12) -0.0048(12)
C27 0.0625(19) 0.0311(14) 0.0566(18) -0.0108(13) 0.0298(15) -0.0068(13)
C28 0.074(2) 0.0403(16) 0.0498(18) -0.0059(14) 0.0160(16) -0.0240(16)
C29 0.0436(17) 0.0465(16) 0.0550(18) -0.0100(14) 0.0159(14) -0.0018(13)
B1 0.0379(16) 0.0269(14) 0.0450(17) -0.0028(12) 0.0163(13) 0.0021(12)
F1A 0.0879(14) 0.0444(10) 0.0609(11) -0.0143(9) -0.0121(10) 0.0329(10)
F2A 0.0505(11) 0.0657(12) 0.0957(15) 0.0214(11) 0.0300(10) 0.0150(9)
F3A 0.0684(12) 0.0614(11) 0.0403(9) 0.0130(8) 0.0132(8) 0.0198(9)
F4A 0.0897(19) 0.0867(18) 0.214(3) -0.101(2) 0.048(2) -0.0258(15)
F5A 0.1088(18) 0.0665(13) 0.0924(16) -0.0435(12) -0.0171(14) 0.0439(13)
F6A 0.231(4) 0.0700(15) 0.0644(15) -0.0238(12) 0.0434(19) 0.0269(19)
F7A 0.158(2) 0.0454(11) 0.0567(12) 0.0083(9) -0.0294(13) 0.0012(13)
F8A 0.0466(12) 0.180(3) 0.0595(12) -0.0275(15) 0.0105(10) -0.0078(14)
F9A 0.0759(13) 0.0593(11) 0.0471(10) -0.0226(9) -0.0034(9) 0.0235(10)
N1A 0.071(2) 0.0615(19) 0.118(3) 0.0200(18) 0.056(2) 0.0185(16)
N2A 0.0645(18) 0.0338(14) 0.094(2) 0.0065(14) 0.0317(16) 0.0075(12)
C1A 0.0474(15) 0.0272(12) 0.0326(13) -0.0001(10) 0.0153(11) 0.0035(11)
C2A 0.0556(18) 0.0336(14) 0.0505(16) -0.0003(12) 0.0271(14) 0.0048(13)
C3A 0.0534(18) 0.0390(15) 0.0641(19) 0.0071(14) 0.0299(15) 0.0022(13)
C4A 0.0455(16) 0.0319(14) 0.0549(17) 0.0040(12) 0.0161(13) -0.0017(12)
C5A 0.0491(16) 0.0272(12) 0.0430(14) -0.0006(11) 0.0158(12) 0.0018(11)
C6A 0.0434(15) 0.0269(12) 0.0353(13) 0.0014(10) 0.0144(11) 0.0020(11)
C7A 0.0462(15) 0.0275(12) 0.0352(13) -0.0059(10) 0.0147(11) -0.0002(11)
C8A 0.0392(14) 0.0310(13) 0.0361(13) -0.0011(10) 0.0148(11) -0.0005(11)
C9A 0.0472(16) 0.0399(14) 0.0399(15) -0.0052(12) 0.0174(12) -0.0012(12)
C10A 0.0444(16) 0.0456(16) 0.0404(15) 0.0029(12) 0.0136(12) -0.0045(13)
C11A 0.068(2) 0.066(2) 0.0456(17) -0.0038(15) 0.0279(16) -0.0134(17)
C12A 0.071(2) 0.080(2) 0.0439(17) 0.0073(17) 0.0239(16) -0.0212(19)
C13A 0.062(2) 0.062(2) 0.0565(19) 0.0199(17) 0.0140(16) -0.0182(17)
C14A 0.0528(18) 0.0421(16) 0.0516(17) 0.0118(13) 0.0098(14) -0.0040(14)
C15A 0.0421(15) 0.0399(14) 0.0395(14) 0.0060(12) 0.0085(12) -0.0028(12)
C16A 0.0437(15) 0.0306(13) 0.0406(14) -0.0007(11) 0.0113(12) 0.0003(11)
C17A 0.0400(14) 0.0280(12) 0.0353(13) -0.0009(10) 0.0096(11) 0.0010(11)
C18A 0.0484(16) 0.0299(13) 0.0507(16) -0.0057(12) 0.0221(13) 0.0001(12)
C19A 0.060(2) 0.0380(16) 0.076(2) 0.0042(15) 0.0338(18) 0.0078(14)
C20A 0.0506(17) 0.0301(14) 0.069(2) -0.0055(14) 0.0238(15) 0.0059(12)
C21A 0.0441(15) 0.0263(12) 0.0324(13) 0.0007(10) 0.0151(11) 0.0008(11)
C22A 0.0448(15) 0.0287(12) 0.0330(13) -0.0010(10) 0.0139(11) 0.0036(11)
C23A 0.0462(16) 0.0311(13) 0.0413(14) -0.0023(11) 0.0112(12) 0.0077(12)
C24A 0.0502(17) 0.0338(14) 0.0410(15) -0.0081(12) 0.0102(13) 0.0058(12)
C25A 0.0495(16) 0.0384(14) 0.0363(14) -0.0038(11) 0.0045(12) 0.0064(13)
C26A 0.0448(15) 0.0289(12) 0.0355(13) 0.0012(10) 0.0113(11) 0.0053(11)
C27A 0.0517(17) 0.0310(13) 0.0410(15) -0.0013(11) 0.0139(13) 0.0068(12)
C28A 0.065(2) 0.0413(16) 0.0513(19) -0.0132(14) 0.0021(15) 0.0103(16)
C29A 0.0507(17) 0.0368(14) 0.0355(14) -0.0008(11) 0.0109(12) 0.0088(12)
B1A 0.0459(17) 0.0295(14) 0.0323(14) 0.0019(12) 0.0100(13) 0.0046(13)
F1B 0.0545(13) 0.128(2) 0.142(2) 0.0984(19) 0.0172(14) 0.0033(13)
F2B 0.235(4) 0.0936(19) 0.0650(15) -0.0230(14) -0.041(2) 0.055(2)
F3B 0.0793(15) 0.0972(17) 0.0955(16) 0.0356(14) 0.0499(13) 0.0398(13)
F4B 0.0730(16) 0.136(2) 0.116(2) 0.0461(18) 0.0299(15) -0.0394(16)
F5B 0.121(2) 0.0562(13) 0.121(2) 0.0301(13) 0.0614(17) -0.0132(13)
F6B 0.181(3) 0.0826(16) 0.0918(17) -0.0153(14) 0.094(2) -0.0400(18)
F7B 0.061(3) 0.043(2) 0.138(8) 0.024(3) 0.009(3) 0.0125(18)
F8B 0.066(3) 0.117(7) 0.086(5) -0.052(5) -0.014(3) 0.014(3)
F9B 0.046(2) 0.162(10) 0.066(4) 0.058(6) 0.021(2) 0.006(3)
N1B 0.123(3) 0.0442(15) 0.0433(16) 0.0063(12) 0.0186(16) 0.0045(16)
N2B 0.094(2) 0.0344(13) 0.0496(15) 0.0042(11) 0.0191(15) 0.0050(14)
C1B 0.0429(15) 0.0345(13) 0.0364(13) 0.0053(11) 0.0139(11) 0.0023(11)
C2B 0.0511(17) 0.0398(15) 0.0385(14) 0.0062(12) 0.0184(13) 0.0041(13)
C3B 0.0603(19) 0.0474(16) 0.0349(14) 0.0015(12) 0.0157(13) 0.0050(14)
C4B 0.0591(19) 0.0430(16) 0.0346(14) -0.0037(12) 0.0063(13) 0.0011(14)
C5B 0.0520(17) 0.0360(14) 0.0346(14) 0.0025(11) 0.0082(12) -0.0022(12)
C6B 0.0423(15) 0.0320(13) 0.0340(13) 0.0035(10) 0.0108(11) 0.0026(11)
C7B 0.0423(15) 0.0321(13) 0.0355(13) 0.0033(11) 0.0132(11) -0.0051(11)
C8B 0.0423(15) 0.0330(13) 0.0336(13) 0.0047(10) 0.0120(11) 0.0005(11)
C9B 0.0481(16) 0.0349(14) 0.0351(13) 0.0047(11) 0.0131(12) -0.0017(12)
C10B 0.0413(15) 0.0422(15) 0.0339(13) 0.0028(11) 0.0105(11) 0.0030(12)
C11B 0.0445(16) 0.0532(17) 0.0384(15) 0.0033(13) 0.0141(12) 0.0034(13)
C12B 0.0517(18) 0.063(2) 0.0411(16) -0.0024(14) 0.0164(14) 0.0127(15)
C13B 0.066(2) 0.0471(17) 0.0470(17) -0.0061(14) 0.0163(15) 0.0143(15)
C14B 0.0593(19) 0.0368(15) 0.0495(17) -0.0003(13) 0.0158(14) 0.0048(14)
C15B 0.0465(16) 0.0352(14) 0.0410(15) -0.0002(11) 0.0123(12) 0.0024(12)
C16B 0.0490(16) 0.0315(13) 0.0459(15) 0.0041(11) 0.0174(13) -0.0019(12)
C17B 0.0415(15) 0.0304(12) 0.0379(14) 0.0049(11) 0.0132(11) -0.0018(11)
C18B 0.0592(18) 0.0310(13) 0.0357(14) 0.0015(11) 0.0147(13) -0.0042(12)
C19B 0.082(2) 0.0315(14) 0.0381(16) 0.0049(12) 0.0158(15) 0.0009(14)
C20B 0.069(2) 0.0315(14) 0.0357(14) 0.0053(11) 0.0118(13) -0.0038(13)
C21B 0.0506(16) 0.0322(13) 0.0372(14) -0.0014(11) 0.0174(12) -0.0005(12)
C22B 0.0521(17) 0.0315(13) 0.0402(14) 0.0021(11) 0.0172(13) -0.0017(12)
C23B 0.065(2) 0.0379(15) 0.0414(15) 0.0063(12) 0.0179(14) -0.0040(14)
C24B 0.062(2) 0.0418(16) 0.0515(17) 0.0024(13) 0.0260(15) -0.0098(14)
C25B 0.0537(18) 0.0471(17) 0.0526(17) 0.0007(14) 0.0201(15) -0.0075(14)
C26B 0.0481(17) 0.0389(14) 0.0429(15) 0.0005(12) 0.0186(13) -0.0035(12)
C27B 0.0619(19) 0.0379(15) 0.0425(16) 0.0072(13) 0.0162(14) -0.0005(14)
C28B 0.084(3) 0.052(2) 0.068(2) 0.0013(17) 0.039(2) -0.0142(19)
C29B 0.0527(18) 0.0476(16) 0.0457(16) -0.0011(13) 0.0199(14) 0.0012(14)
B1B 0.0399(16) 0.0334(15) 0.0407(16) 0.0077(13) 0.0127(13) 0.0026(13)
F8C 0.058(3) 0.178(16) 0.074(5) 0.075(8) 0.010(3) 0.007(5)
F9C 0.051(3) 0.060(4) 0.149(13) 0.034(5) 0.011(4) -0.006(2)
F7C 0.068(4) 0.133(11) 0.113(9) -0.054(9) 0.019(4) 0.023(5)

loop_
_atom_type_symbol
_atom_type_description
_atom_type_scat_dispersion_real
_atom_type_scat_dispersion_imag
_atom_type_scat_source
C C 0.0181 0.0091 'International Tables Vol C Tables 4.2.6.8 and 6.1.1.4'
H H 0.0000 0.0000 'International Tables Vol C Tables 4.2.6.8 and 6.1.1.4'
B B 0.0090 0.0039 'International Tables Vol C Tables 4.2.6.8 and 6.1.1.4'
F F 0.0727 0.0534 'International Tables Vol C Tables 4.2.6.8 and 6.1.1.4'
N N 0.0311 0.0180 'International Tables Vol C Tables 4.2.6.8 and 6.1.1.4'

loop_
_geom_angle_atom_site_label_1
_geom_angle_atom_site_label_2
_geom_angle_atom_site_label_3
_geom_angle
_geom_angle_site_symmetry_1
_geom_angle_site_symmetry_3
_geom_angle_publ_flag
C2 C1 C6 117.8(2) . . ?
C2 C1 B1 122.9(2) . . ?
C6 C1 B1 119.2(2) . . ?
C3 C2 C1 121.7(3) . . ?
C2 C3 C4 119.6(3) . . ?
C5 C4 C3 120.1(3) . . ?
C4 C5 C6 120.8(3) . . ?
C1 C6 C7 118.9(2) . . ?
C5 C6 C1 119.8(2) . . ?
C5 C6 C7 121.3(2) . . ?
C8 C7 C6 118.6(2) . . ?
C18 C7 C6 120.7(2) . . ?
C18 C7 C8 120.4(2) . . ?
C9 C8 C7 122.5(2) . . ?
C9 C8 C17 120.4(2) . . ?
C17 C8 C7 117.0(2) . . ?
C8 C9 C10 121.5(3) . . ?
C9 C10 C15 118.7(3) . . ?
C11 C10 C9 122.1(3) . . ?
C11 C10 C15 119.1(3) . . ?
C12 C11 C10 120.4(3) . . ?
C11 C12 C13 120.8(3) . . ?
C14 C13 C12 120.1(3) . . ?
C13 C14 C15 120.7(3) . . ?
C14 C15 C10 118.9(3) . . ?
C14 C15 C16 122.5(3) . . ?
C16 C15 C10 118.7(2) . . ?
C17 C16 C15 122.6(3) . . ?
C8 C17 B1 119.5(2) . . ?
C16 C17 C8 117.8(2) . . ?
C16 C17 B1 122.5(2) . . ?
C7 C18 C19 123.9(3) . . ?
C7 C18 C20 124.6(3) . . ?
C19 C18 C20 111.0(2) . . ?
N1 C19 C18 175.0(3) . . ?
N2 C20 C18 173.2(4) . . ?
C22 C21 C26 116.1(2) . . ?
C22 C21 B1 123.3(2) . . ?
C26 C21 B1 120.6(2) . . ?
C21 C22 C27 121.6(2) . . ?
C23 C22 C21 122.3(3) . . ?
C23 C22 C27 116.1(2) . . ?
C24 C23 C22 119.7(3) . . ?
C23 C24 C28 120.8(3) . . ?
C25 C24 C23 119.8(2) . . ?
C25 C24 C28 119.4(3) . . ?
C24 C25 C26 119.8(3) . . ?
C21 C26 C29 120.4(2) . . ?
C25 C26 C21 122.3(2) . . ?
C25 C26 C29 117.3(3) . . ?
F7 C27 F8 105.9(3) . . ?
F7 C27 F9 107.6(3) . . ?
F7 C27 C22 113.2(2) . . ?
F8 C27 C22 110.7(3) . . ?
F9 C27 F8 105.0(2) . . ?
F9 C27 C22 113.9(2) . . ?
F4 C28 F5 103.0(3) . . ?
F4 C28 C24 112.7(3) . . ?
F5 C28 C24 113.1(3) . . ?
F6 C28 F4 108.0(3) . . ?
F6 C28 F5 106.5(3) . . ?
F6 C28 C24 112.9(3) . . ?
F1 C29 F2 106.3(3) . . ?
F1 C29 F3 107.0(3) . . ?
F1 C29 C26 112.1(2) . . ?
F2 C29 C26 112.1(3) . . ?
F3 C29 F2 105.7(2) . . ?
F3 C29 C26 113.2(2) . . ?
C1 B1 C21 123.3(2) . . ?
C17 B1 C1 116.6(2) . . ?
C17 B1 C21 120.0(2) . . ?
C2A C1A C6A 117.6(2) . . ?
C2A C1A B1A 123.2(2) . . ?
C6A C1A B1A 118.9(2) . . ?
C3A C2A C1A 121.7(3) . . ?
C2A C3A C4A 119.9(3) . . ?
C3A C4A C5A 120.2(3) . . ?
C4A C5A C6A 120.4(2) . . ?
C1A C6A C7A 118.8(2) . . ?
C5A C6A C1A 120.0(2) . . ?
C5A C6A C7A 121.2(2) . . ?
C8A C7A C6A 117.3(2) . . ?
C18A C7A C6A 121.3(2) . . ?
C18A C7A C8A 121.4(2) . . ?
C9A C8A C7A 122.2(2) . . ?
C9A C8A C17A 120.2(2) . . ?
C17A C8A C7A 117.6(2) . . ?
C8A C9A C10A 121.3(3) . . ?
C11A C10A C9A 122.0(3) . . ?
C11A C10A C15A 119.1(3) . . ?
C15A C10A C9A 118.9(2) . . ?
C12A C11A C10A 120.1(3) . . ?
C11A C12A C13A 120.9(3) . . ?
C14A C13A C12A 120.3(3) . . ?
C13A C14A C15A 120.9(3) . . ?
C10A C15A C14A 118.7(3) . . ?
C16A C15A C10A 118.7(2) . . ?
C16A C15A C14A 122.6(3) . . ?
C17A C16A C15A 122.5(2) . . ?
C8A C17A B1A 119.3(2) . . ?
C16A C17A C8A 118.2(2) . . ?
C16A C17A B1A 122.0(2) . . ?
C7A C18A C19A 123.3(3) . . ?
C7A C18A C20A 123.8(3) . . ?
C20A C18A C19A 112.6(2) . . ?
N1A C19A C18A 177.7(4) . . ?
N2A C20A C18A 176.4(3) . . ?
C22A C21A B1A 123.6(2) . . ?
C26A C21A C22A 115.6(2) . . ?
C26A C21A B1A 120.7(2) . . ?
C21A C22A C27A 122.1(2) . . ?
C23A C22A C21A 121.9(2) . . ?
C23A C22A C27A 116.0(2) . . ?
C24A C23A C22A 120.5(3) . . ?
C23A C24A C25A 119.3(2) . . ?
C23A C24A C28A 120.9(3) . . ?
C25A C24A C28A 119.8(3) . . ?
C24A C25A C26A 120.1(3) . . ?
C21A C26A C29A 120.7(2) . . ?
C25A C26A C21A 122.5(2) . . ?
C25A C26A C29A 116.7(2) . . ?
F7A C27A F8A 104.2(3) . . ?
F7A C27A F9A 107.3(2) . . ?
F7A C27A C22A 112.5(2) . . ?
F8A C27A F9A 105.5(3) . . ?
F8A C27A C22A 112.3(2) . . ?
F9A C27A C22A 114.4(2) . . ?
F4A C28A F5A 110.1(3) . . ?
F4A C28A F6A 103.9(3) . . ?
F4A C28A C24A 113.6(3) . . ?
F5A C28A F6A 103.4(3) . . ?
F5A C28A C24A 113.1(3) . . ?
F6A C28A C24A 111.9(3) . . ?
F1A C29A C26A 112.0(2) . . ?
F2A C29A F1A 106.3(2) . . ?
F2A C29A C26A 112.0(2) . . ?
F3A C29A F1A 107.4(2) . . ?
F3A C29A F2A 105.8(2) . . ?
F3A C29A C26A 112.9(2) . . ?
C1A B1A C21A 123.5(2) . . ?
C17A B1A C1A 115.9(2) . . ?
C17A B1A C21A 120.2(2) . . ?
C2B C1B C6B 117.1(2) . . ?
C2B C1B B1B 123.5(2) . . ?
C6B C1B B1B 119.4(2) . . ?
C3B C2B C1B 122.1(3) . . ?
C2B C3B C4B 119.7(3) . . ?
C3B C4B C5B 120.0(3) . . ?
C6B C5B C4B 120.4(3) . . ?
C1B C6B C7B 118.0(2) . . ?
C5B C6B C1B 120.4(2) . . ?
C5B C6B C7B 121.5(2) . . ?
C8B C7B C6B 118.3(2) . . ?
C18B C7B C6B 119.4(2) . . ?
C18B C7B C8B 121.9(2) . . ?
C9B C8B C7B 121.6(2) . . ?
C9B C8B C17B 120.2(2) . . ?
C17B C8B C7B 118.2(2) . . ?
C8B C9B C10B 121.1(2) . . ?
C9B C10B C11B 122.0(3) . . ?
C9B C10B C15B 119.1(2) . . ?
C11B C10B C15B 118.9(3) . . ?
C12B C11B C10B 120.2(3) . . ?
C11B C12B C13B 121.0(3) . . ?
C14B C13B C12B 120.7(3) . . ?
C13B C14B C15B 120.3(3) . . ?
C14B C15B C10B 118.9(3) . . ?
C16B C15B C10B 118.4(2) . . ?
C16B C15B C14B 122.6(3) . . ?
C17B C16B C15B 122.7(2) . . ?
C8B C17B B1B 118.7(2) . . ?
C16B C17B C8B 118.4(2) . . ?
C16B C17B B1B 122.6(2) . . ?
C7B C18B C19B 124.2(3) . . ?
C7B C18B C20B 123.8(2) . . ?
C20B C18B C19B 111.8(2) . . ?
N1B C19B C18B 174.7(3) . . ?
N2B C20B C18B 176.0(3) . . ?
C22B C21B B1B 123.5(3) . . ?
C26B C21B C22B 115.0(2) . . ?
C26B C21B B1B 121.1(2) . . ?
C21B C22B C27B 121.1(2) . . ?
C23B C22B C21B 122.5(3) . . ?
C23B C22B C27B 116.4(3) . . ?
C24B C23B C22B 120.1(3) . . ?
C23B C24B C25B 119.4(3) . . ?
C23B C24B C28B 119.6(3) . . ?
C25B C24B C28B 120.8(3) . . ?
C24B C25B C26B 120.1(3) . . ?
C21B C26B C29B 120.8(2) . . ?
C25B C26B C21B 122.4(3) . . ?
C25B C26B C29B 116.7(3) . . ?
F7B C27B C22B 110.2(3) . . ?
F8B C27B F7B 107.8(5) . . ?
F8B C27B C22B 110.6(3) . . ?
F9B C27B F7B 106.8(5) . . ?
F9B C27B F8B 109.2(5) . . ?
F9B C27B C22B 112.1(3) . . ?
F8C C27B C22B 118.0(3) . . ?
F8C C27B F9C 101.9(6) . . ?
F9C C27B C22B 115.0(3) . . ?
F7C C27B C22B 116.5(4) . . ?
F7C C27B F8C 101.8(7) . . ?
F7C C27B F9C 101.2(6) . . ?
F4B C28B F5B 106.6(3) . . ?
F4B C28B F6B 109.2(3) . . ?
F4B C28B C24B 112.7(3) . . ?
F5B C28B F6B 104.5(3) . . ?
F5B C28B C24B 112.6(3) . . ?
F6B C28B C24B 110.9(3) . . ?
F1B C29B C26B 114.0(3) . . ?
F2B C29B F1B 106.1(3) . . ?
F2B C29B F3B 104.2(3) . . ?
F2B C29B C26B 112.4(3) . . ?
F3B C29B F1B 105.2(3) . . ?
F3B C29B C26B 114.0(2) . . ?
C1B B1B C21B 118.5(2) . . ?
C17B B1B C1B 116.8(2) . . ?
C17B B1B C21B 124.6(2) . . ?

loop_
_geom_bond_atom_site_label_1
_geom_bond_atom_site_label_2
_geom_bond_distance
_geom_bond_site_symmetry_2
_geom_bond_publ_flag
F1 C29 1.329(3) . ?
F2 C29 1.336(4) . ?
F3 C29 1.336(4) . ?
F4 C28 1.312(4) . ?
F5 C28 1.312(4) . ?
F6 C28 1.288(4) . ?
F7 C27 1.302(4) . ?
F8 C27 1.333(4) . ?
F9 C27 1.325(3) . ?
N1 C19 1.150(4) . ?
N2 C20 1.141(4) . ?
C1 C2 1.401(4) . ?
C1 C6 1.414(4) . ?
C1 B1 1.551(4) . ?
C2 C3 1.384(4) . ?
C3 C4 1.385(4) . ?
C4 C5 1.381(4) . ?
C5 C6 1.394(4) . ?
C6 C7 1.482(4) . ?
C7 C8 1.478(4) . ?
C7 C18 1.366(4) . ?
C8 C9 1.369(4) . ?
C8 C17 1.441(4) . ?
C9 C10 1.412(4) . ?
C10 C11 1.403(4) . ?
C10 C15 1.424(4) . ?
C11 C12 1.364(5) . ?
C12 C13 1.404(5) . ?
C13 C14 1.363(5) . ?
C14 C15 1.407(4) . ?
C15 C16 1.411(4) . ?
C16 C17 1.380(4) . ?
C17 B1 1.539(4) . ?
C18 C19 1.436(4) . ?
C18 C20 1.437(4) . ?
C21 C22 1.397(4) . ?
C21 C26 1.401(4) . ?
C21 B1 1.595(4) . ?
C22 C23 1.389(4) . ?
C22 C27 1.488(4) . ?
C23 C24 1.382(4) . ?
C24 C25 1.382(4) . ?
C24 C28 1.486(4) . ?
C25 C26 1.389(4) . ?
C26 C29 1.496(4) . ?
F1A C29A 1.334(3) . ?
F2A C29A 1.333(4) . ?
F3A C29A 1.319(3) . ?
F4A C28A 1.270(4) . ?
F5A C28A 1.304(4) . ?
F6A C28A 1.326(4) . ?
F7A C27A 1.314(3) . ?
F8A C27A 1.317(4) . ?
F9A C27A 1.319(3) . ?
N1A C19A 1.143(4) . ?
N2A C20A 1.147(4) . ?
C1A C2A 1.396(4) . ?
C1A C6A 1.416(3) . ?
C1A B1A 1.554(4) . ?
C2A C3A 1.379(4) . ?
C3A C4A 1.380(4) . ?
C4A C5A 1.381(4) . ?
C5A C6A 1.392(4) . ?
C6A C7A 1.483(4) . ?
C7A C8A 1.481(3) . ?
C7A C18A 1.360(4) . ?
C8A C9A 1.372(4) . ?
C8A C17A 1.433(3) . ?
C9A C10A 1.419(4) . ?
C10A C11A 1.414(4) . ?
C10A C15A 1.414(4) . ?
C11A C12A 1.366(5) . ?
C12A C13A 1.396(5) . ?
C13A C14A 1.357(5) . ?
C14A C15A 1.415(4) . ?
C15A C16A 1.410(4) . ?
C16A C17A 1.380(4) . ?
C17A B1A 1.545(4) . ?
C18A C19A 1.442(4) . ?
C18A C20A 1.437(4) . ?
C21A C22A 1.406(4) . ?
C21A C26A 1.402(4) . ?
C21A B1A 1.594(4) . ?
C22A C23A 1.391(4) . ?
C22A C27A 1.490(4) . ?
C23A C24A 1.371(4) . ?
C24A C25A 1.383(4) . ?
C24A C28A 1.492(4) . ?
C25A C26A 1.384(4) . ?
C26A C29A 1.495(4) . ?
F1B C29B 1.315(4) . ?
F2B C29B 1.301(4) . ?
F3B C29B 1.307(4) . ?
F4B C28B 1.310(5) . ?
F5B C28B 1.312(4) . ?
F6B C28B 1.330(4) . ?
F7B C27B 1.298(5) . ?
F8B C27B 1.288(5) . ?
F9B C27B 1.278(5) . ?
N1B C19B 1.142(4) . ?
N2B C20B 1.145(4) . ?
C1B C2B 1.399(4) . ?
C1B C6B 1.417(4) . ?
C1B B1B 1.550(4) . ?
C2B C3B 1.378(4) . ?
C3B C4B 1.381(4) . ?
C4B C5B 1.387(4) . ?
C5B C6B 1.385(4) . ?
C6B C7B 1.482(4) . ?
C7B C8B 1.473(4) . ?
C7B C18B 1.367(4) . ?
C8B C9B 1.379(4) . ?
C8B C17B 1.437(3) . ?
C9B C10B 1.412(4) . ?
C10B C11B 1.418(4) . ?
C10B C15B 1.423(4) . ?
C11B C12B 1.365(4) . ?
C12B C13B 1.389(5) . ?
C13B C14B 1.369(4) . ?
C14B C15B 1.414(4) . ?
C15B C16B 1.412(4) . ?
C16B C17B 1.370(4) . ?
C17B B1B 1.545(4) . ?
C18B C19B 1.441(4) . ?
C18B C20B 1.434(4) . ?
C21B C22B 1.414(4) . ?
C21B C26B 1.406(4) . ?
C21B B1B 1.599(4) . ?
C22B C23B 1.389(4) . ?
C22B C27B 1.493(4) . ?
C23B C24B 1.377(5) . ?
C24B C25B 1.380(5) . ?
C24B C28B 1.509(4) . ?
C25B C26B 1.394(4) . ?
C26B C29B 1.488(4) . ?
C27B F8C 1.320(6) . ?
C27B F9C 1.354(6) . ?
C27B F7C 1.317(6) . ?
